data_1519094
loop_
_publ_author_name
'Kjell Ove Kongshaug'
'Helmer Fjellvag'
'Karl Petter Lillerud'

_publ_section_title
;
 Synthesis and crystal structure of the hydrated magnesium diphosphate
 Mg2P2O7.3.5H2O and its high temperature variant Mg2P2O7.H2O
;
_journal_name_full 'Solid State Sciences'
_journal_page_first 205
_journal_page_last 214
_journal_volume 2
_journal_year 2000
_chemical_formula_sum 'H2 Mg2 O8 P2'
_chemical_formula_weight 240.569
_space_group_IT_number 15
_symmetry_cell_setting monoclinic
_symmetry_Int_Tables_number 15
_symmetry_space_group_name_Hall '-C 2yc'
_symmetry_space_group_name_H-M 'C 1 2/c 1'
_cell_angle_alpha 90
_cell_angle_beta 107.378(1)
_cell_angle_gamma 90
_cell_formula_units_Z 4
_cell_length_a 18.6596(4)
_cell_length_b 7.9769(1)
_cell_length_c 8.9757(2)
_cell_volume 1275.01(4)
_diffrn_ambient_temperature 293
_diffrn_radiation_probe x-ray
_diffrn_radiation_type CuK\a
_diffrn_radiation_wavelength 1.540598
_pd_proc_ls_prof_wR_factor 0.0472
_refine_ls_number_parameters 74
_refine_ls_number_reflns 554
_refine_ls_R_I_factor 0.0418
_cod_data_source_file SSS-2000-2-205-214-2.cif
_cod_data_source_block 1H2O
_cod_depositor_comments
;
Structure determination and refinement by powder diffractometry
;
_cod_original_sg_symbol_H-M 'C 2/c'
_cod_database_code 1519094

loop_
_symmetry_equiv_pos_site_id
_symmetry_equiv_pos_as_xyz
1 x,y,z
2 -x,y,1/2-z
3 -x,-y,-z
4 x,-y,1/2+z
5 1/2+x,1/2+y,z
6 1/2-x,1/2+y,1/2-z
7 1/2-x,1/2-y,-z
8 1/2+x,1/2-y,1/2+z

loop_
_atom_site_label
_atom_site_type_symbol
_atom_site_thermal_displace_type
_atom_site_fract_x
_atom_site_fract_y
_atom_site_fract_z
_atom_site_occupancy
_atom_site_U_iso_or_equiv
_atom_site_calc_flag
_atom_site_refinement_flags
_atom_site_disorder_assembly
_atom_site_disorder_group
P1 P Uiso 0.8076(2) 0.0486(4) 0.2628(4) 1.000 0.0137(10) . . . .
P2 P Uiso 0.9011(2) 0.3233(4) 0.4173(4) 1.000 0.0100(10) . . . .
Mg1 Mg Uiso 0.00000 0.5427(6) 0.25000 1.000 0.0161(18) . . . .
Mg2 Mg Uiso 0.75000 0.75000 0.00000 1.000 0.0098(18) . . . .
Mg3 Mg Uiso 0.8162(2) 0.3886(5) 0.0617(4) 1.000 0.0085(13) . . . .
O1 O Uiso 0.8907(3) 0.1185(7) 0.3670(7) 1.000 0.0008(8) . . . .
OW O Uiso 0.8906(3) 0.2717(7) 0.9653(6) 1.000 0.0008(8) . . . .
O2 O Uiso 0.7552(3) 0.0451(8) 0.3617(6) 1.000 0.0008(8) . . . .
O3 O Uiso 0.8240(3) 0.8829(7) 0.2053(6) 1.000 0.0008(8) . . . .
O4 O Uiso 0.7734(3) 0.1731(7) 0.1308(7) 1.000 0.0008(8) . . . .
O5 O Uiso 0.9103(3) 0.4193(7) 0.2687(7) 1.000 0.0008(8) . . . .
O6 O Uiso 0.8323(3) 0.3827(7) 0.4581(7) 1.000 0.0008(8) . . . .
O7 O Uiso 0.9756(4) 0.3274(6) 0.5500(7) 1.000 0.0008(8) . . . .

loop_
_geom_angle_atom_site_label_1
_geom_angle_atom_site_label_2
_geom_angle_atom_site_label_3
_geom_angle
_geom_angle_site_symmetry_1
_geom_angle_site_symmetry_2
_geom_angle_site_symmetry_3
_geom_angle_publ_flag
O1 P1 O2 109.8(4) . . . yes
O1 P1 O4 108.9(4) . . . yes
O1 P1 O3 104.0(4) . . 1_545 yes
O2 P1 O4 105.9(4) . . . yes
O2 P1 O3 115.3(4) . . 1_545 yes
O3 P1 O4 113.0(4) 1_545 . . yes
O1 P2 O5 105.9(3) . . . yes
O1 P2 O6 109.2(4) . . . yes
O1 P2 O7 103.5(3) . . . yes
O5 P2 O6 111.4(4) . . . yes
O5 P2 O7 109.9(4) . . . yes
O6 P2 O7 116.3(4) . . . yes
O5 Mg1 O5 120.8(3) 1_455 . 2_655 yes
O5 Mg1 O7 98.7(3) 1_455 . 3_666 yes
O5 Mg1 O7 111.1(3) 1_455 . 4_464 yes
O5 Mg1 O7 111.1(3) 2_655 . 3_666 yes
O5 Mg1 O7 98.7(3) 2_655 . 4_464 yes
O7 Mg1 O7 117.7(3) 3_666 . 4_464 yes
O2 Mg2 O6 97.4(2) 4_564 . 4_564 yes
O2 Mg2 O2 180.00 4_564 . 6_655 yes
O2 Mg2 O6 82.6(2) 4_564 . 6_655 yes
O2 Mg2 O6 82.6(2) 6_655 . 4_564 yes
O6 Mg2 O6 180.00 4_564 . 6_655 yes
O2 Mg2 O6 97.4(2) 6_655 . 6_655 yes
O4 Mg3 O5 97.1(3) . . . yes
OW Mg3 O4 96.8(3) 1_554 . . yes
O4 Mg3 O6 165.9(3) . . 4_564 yes
O2 Mg3 O4 93.3(3) 6_655 . . yes
O4 Mg3 O4 76.4(3) . . 7_655 yes
OW Mg3 O5 86.3(3) 1_554 . . yes
O5 Mg3 O6 95.5(3) . . 4_564 yes
O2 Mg3 O5 94.8(3) 6_655 . . yes
O4 Mg3 O5 172.7(3) 7_655 . . yes
OW Mg3 O6 90.2(3) 1_554 . 4_564 yes
OW Mg3 O2 169.7(3) 1_554 . 6_655 yes
OW Mg3 O4 91.1(3) 1_554 . 7_655 yes
O2 Mg3 O6 79.5(3) 6_655 . 4_564 yes
O4 Mg3 O6 91.4(3) 7_655 . 4_564 yes
O2 Mg3 O4 88.9(3) 6_655 . 7_655 yes
P1 O1 P2 119.4(4) . . . yes
P1 O2 Mg2 119.6(4) . . 4_565 yes
P1 O2 Mg3 142.9(4) . . 6_645 yes
Mg2 O2 Mg3 97.2(3) 4_565 . 6_645 yes
P1 O4 Mg3 131.5(4) . . . yes
P1 O4 Mg3 122.5(4) . . 7_655 yes
Mg3 O4 Mg3 103.6(3) . . 7_655 yes
P2 O5 Mg3 113.8(3) . . . yes
P2 O5 Mg1 127.8(4) . . 1_655 yes
Mg1 O5 Mg3 118.2(3) 1_655 . . yes
P2 O6 Mg2 129.6(4) . . 4_565 yes
P2 O6 Mg3 128.4(4) . . 4_565 yes
Mg2 O6 Mg3 99.0(3) 4_565 . 4_565 yes
P2 O7 Mg1 128.0(4) . . 3_666 yes

loop_
_geom_bond_atom_site_label_1
_geom_bond_atom_site_label_2
_geom_bond_distance
_geom_bond_site_symmetry_1
_geom_bond_site_symmetry_2
_geom_bond_publ_flag
P1 O1 1.650(7) . . yes
P1 O2 1.504(7) . . yes
P1 O4 1.532(7) . . yes
P1 O3 1.484(6) . 1_545 yes
P2 O1 1.691(6) . . yes
P2 O5 1.591(7) . . yes
P2 O6 1.513(7) . . yes
P2 O7 1.537(8) . . yes
Mg1 O5 1.992(6) . 1_455 yes
Mg1 O5 1.992(6) . 2_655 yes
Mg1 O7 2.004(6) . 3_666 yes
Mg1 O7 2.004(6) . 4_464 yes
Mg2 O2 2.072(6) . 4_564 yes
Mg2 O6 1.991(6) . 4_564 yes
Mg2 O2 2.072(6) . 6_655 yes
Mg2 O6 1.991(6) . 6_655 yes
Mg3 O4 2.067(7) . . yes
Mg3 O5 2.156(7) . . yes
Mg3 OW 2.065(7) . 1_554 yes
Mg3 O6 2.110(7) . 4_564 yes
Mg3 O2 2.087(7) . 6_655 yes
Mg3 O4 2.073(7) . 7_655 yes

loop_
_geom_torsion_atom_site_label_1
_geom_torsion_atom_site_label_2
_geom_torsion_atom_site_label_3
_geom_torsion_atom_site_label_4
_geom_torsion
_geom_torsion_site_symmetry_1
_geom_torsion_site_symmetry_2
_geom_torsion_site_symmetry_3
_geom_torsion_site_symmetry_4
_geom_torsion_publ_flag
O2 P1 O1 P2 -71.3(5) . . . . no
O4 P1 O1 P2 44.2(5) . . . . no
O3 P1 O1 P2 164.9(4) 1_545 . . . no
O1 P1 O2 Mg2 46.0(5) . . . 4_565 no
O1 P1 O2 Mg3 -125.5(6) . . . 6_645 no
O4 P1 O2 Mg2 -71.4(4) . . . 4_565 no
O4 P1 O2 Mg3 117.1(6) . . . 6_645 no
O3 P1 O2 Mg3 -8.6(8) 1_545 . . 6_645 no
O1 P1 O4 Mg3 4.6(6) . . . . no
O1 P1 O4 Mg3 163.7(4) . . . 7_655 no
O2 P1 O4 Mg3 122.6(5) . . . . no
O2 P1 O4 Mg3 -78.3(5) . . . 7_655 no
O3 P1 O4 Mg3 -110.3(5) 1_545 . . . no
O3 P1 O4 Mg3 48.8(6) 1_545 . . 7_655 no
O5 P2 O1 P1 -81.2(5) . . . . no
O6 P2 O1 P1 38.8(5) . . . . no
O7 P2 O1 P1 163.3(4) . . . . no
O1 P2 O5 Mg3 59.3(4) . . . . no
O1 P2 O5 Mg1 -114.9(5) . . . 1_655 no
O6 P2 O5 Mg3 -59.3(5) . . . . no
O6 P2 O5 Mg1 126.5(5) . . . 1_655 no
O7 P2 O5 Mg3 170.4(3) . . . . no
O7 P2 O5 Mg1 -3.8(6) . . . 1_655 no
O1 P2 O6 Mg2 13.7(6) . . . 4_565 no
O1 P2 O6 Mg3 169.9(4) . . . 4_565 no
O5 P2 O6 Mg2 130.3(4) . . . 4_565 no
O5 P2 O6 Mg3 -73.5(5) . . . 4_565 no
O7 P2 O6 Mg2 -102.8(5) . . . 4_565 no
O7 P2 O6 Mg3 53.4(6) . . . 4_565 no
O1 P2 O7 Mg1 -138.4(4) . . . 3_666 no
O5 P2 O7 Mg1 108.9(5) . . . 3_666 no
O6 P2 O7 Mg1 -18.7(6) . . . 3_666 no
O5 Mg3 O4 P1 -14.7(6) . . . . no
O5 Mg3 O4 Mg3 -176.6(3) . . . 7_655 no
OW Mg3 O4 P1 72.5(5) 1_554 . . . no
OW Mg3 O4 Mg3 -89.5(3) 1_554 . . 7_655 no
O2 Mg3 O4 P1 -109.9(5) 6_655 . . . no
O2 Mg3 O4 Mg3 88.1(3) 6_655 . . 7_655 no
O4 Mg3 O4 P1 162.0(5) 7_655 . . . no
O4 Mg3 O4 Mg3 0.0(3) 7_655 . . 7_655 no
O4 Mg3 O5 P2 -20.6(4) . . . . no
O4 Mg3 O5 Mg1 154.2(3) . . . 1_655 no
OW Mg3 O5 P2 -117.0(4) 1_554 . . . no
O6 Mg3 O5 P2 153.2(4) 4_564 . . . no
O2 Mg3 O5 P2 73.3(4) 6_655 . . . no
O5 Mg3 O6 Mg2 -104.0(3) . . 4_564 . no
O5 Mg3 O6 P2 57.7(5) . . 4_564 4_564 no
O4 Mg3 O2 Mg2 -158.3(3) . . 6_655 . no
O4 Mg3 O2 P1 14.3(7) . . 6_655 6_655 no
O5 Mg3 O2 Mg2 104.3(3) . . 6_655 . no
O5 Mg3 O2 P1 -83.1(6) . . 6_655 6_655 no
O4 Mg3 O4 P1 164.0(5) . . 7_655 7_655 no
O4 Mg3 O4 Mg3 0.0(3) . . 7_655 7_655 no
